data_2107550
loop_
_publ_author_name
'Tidey, Jeremiah P.'
'Wong, Henry L. S.'
'McMaster, Jonathan'
'Schr\"oder, Martin'
'Blake, Alexander J.'

_publ_section_title
;
 High-pressure studies of three polymorphs of a palladium(II) oxathioether
 macrocyclic complex
;
_journal_issue 3
_journal_name_full 'Acta Crystallographica Section B'
_journal_page_first 357
_journal_page_last 371
_journal_paper_doi 10.1107/S2052520616007435
_journal_volume 72
_journal_year 2016
_chemical_formula_moiety 'C6 H12 Cl2 O Pd S2'
_chemical_formula_sum 'C6 H12 Cl2 O Pd S2'
_chemical_formula_weight 341.58
_space_group_crystal_system monoclinic
_space_group_IT_number 14
_space_group_name_Hall '-P 2yn'
_space_group_name_H-M_alt 'P 1 21/n 1'
_symmetry_space_group_name_Hall '-P 2yn'
_symmetry_space_group_name_H-M 'P 1 21/n 1'
_atom_sites_solution_hydrogens geom
_atom_sites_solution_primary isomor
_atom_sites_solution_secondary difmap
_audit_creation_method
;
Olex2 1.2
(compiled 2015.01.06 svn.r3119 for OlexSys, GUI svn.r4979)
;
_cell_angle_alpha 90
_cell_angle_beta 105.62(4)
_cell_angle_gamma 90
_cell_formula_units_Z 4
_cell_length_a 7.884(3)
_cell_length_b 10.9566(3)
_cell_length_c 9.442(3)
_cell_measurement_pressure 10340000
_cell_measurement_reflns_used 3741
_cell_measurement_temperature 293(2)
_cell_measurement_theta_max 27.5740
_cell_measurement_theta_min 2.9820
_cell_volume 785.5(4)
_computing_cell_refinement
;
CrysAlisPro, Agilent Technologies,
Version 1.171.37.33 (release 27-03-2014 CrysAlis171 .NET)
(compiled Mar 27 2014,17:12:48)
;
_computing_data_collection
;
CrysAlisPro, Agilent Technologies,
Version 1.171.37.33 (release 27-03-2014 CrysAlis171 .NET)
(compiled Mar 27 2014,17:12:48)
;
_computing_data_reduction
;
CrysAlisPro, Agilent Technologies,
Version 1.171.37.33 (release 27-03-2014 CrysAlis171 .NET)
(compiled Mar 27 2014,17:12:48)
;
_computing_molecular_graphics 'Olex2 (Dolomanov et al., 2009)'
_computing_publication_material 'Olex2 (Dolomanov et al., 2009)'
_computing_structure_refinement 'ShelXL (Sheldrick, 2008)'
_computing_structure_solution 'ShelXS (Sheldrick, 2008)'
_diffrn_ambient_temperature 293(2)
_diffrn_detector_area_resol_mean 16.1592
_diffrn_measured_fraction_theta_full 0.323
_diffrn_measured_fraction_theta_max 0.289
_diffrn_measurement_device 'four-circle diffractometer'
_diffrn_measurement_device_type 'SuperNova, Single source at offset, Eos'
_diffrn_measurement_method '\w scans'
_diffrn_radiation_monochromator mirror
_diffrn_radiation_type MoK\a
_diffrn_radiation_wavelength 0.71073
_diffrn_reflns_av_R_equivalents 0.0420
_diffrn_reflns_limit_h_max 8
_diffrn_reflns_limit_h_min -8
_diffrn_reflns_limit_k_max 14
_diffrn_reflns_limit_k_min -14
_diffrn_reflns_limit_l_max 10
_diffrn_reflns_limit_l_min -10
_diffrn_reflns_number 7152
_diffrn_reflns_theta_full 26.000
_diffrn_reflns_theta_max 27.856
_diffrn_reflns_theta_min 2.997
_exptl_absorpt_coefficient_mu 3.508
_exptl_absorpt_correction_T_max 1.00000
_exptl_absorpt_correction_T_min 0.74695
_exptl_absorpt_correction_type multi-scan
_exptl_absorpt_process_details
;
CrysAlisPro, Agilent Technologies,
Version 1.171.37.33 (release 27-03-2014 CrysAlis171 .NET)
(compiled Mar 27 2014,17:12:48)
Empirical absorption correction using spherical harmonics,
 implemented in SCALE3 ABSPACK scaling algorithm.
;
_exptl_crystal_colour 'clear orange/red'
_exptl_crystal_density_diffrn 2.888
_exptl_crystal_description 'triangular prism'
_exptl_crystal_F_000 672
_exptl_crystal_size_max 0.12
_exptl_crystal_size_mid 0.09
_exptl_crystal_size_min 0.03
_refine_diff_density_max 0.264
_refine_diff_density_min -0.307
_refine_ls_extinction_method none
_refine_ls_goodness_of_fit_ref 1.120
_refine_ls_hydrogen_treatment constr
_refine_ls_matrix_type full
_refine_ls_number_parameters 109
_refine_ls_number_reflns 541
_refine_ls_number_restraints 58
_refine_ls_restrained_S_all 1.083
_refine_ls_R_factor_all 0.0210
_refine_ls_R_factor_gt 0.0162
_refine_ls_shift/su_max 0.001
_refine_ls_shift/su_mean 0.000
_refine_ls_structure_factor_coef Fsqd
_refine_ls_weighting_details 'w=1/[\s^2^(Fo^2^)+(0.0213P)^2^+0.5278P] where P=(Fo^2^+2Fc^2^)/3'
_refine_ls_weighting_scheme calc
_refine_ls_wR_factor_gt 0.0374
_refine_ls_wR_factor_ref 0.0403
_reflns_number_gt 495
_reflns_number_total 541
_reflns_threshold_expression 'I > 2\s(I)'
_cod_data_source_file xk5029sup1.cif
_cod_data_source_block aPd_8
_cod_database_code 2107550
_shelx_space_group_comment
;
The symmetry employed for this shelxl refinement is uniquely defined
by the following loop, which should always be used as a source of
symmetry information in preference to the above space-group names.
They are only intended as comments.
;

loop_
_space_group_symop_operation_xyz
'x, y, z'
'-x+1/2, y+1/2, -z+1/2'
'-x, -y, -z'
'x-1/2, -y-1/2, z-1/2'

loop_
_atom_site_type_symbol
_atom_site_label
_atom_site_fract_x
_atom_site_fract_y
_atom_site_fract_z
_atom_site_U_iso_or_equiv
_atom_site_adp_type
_atom_site_calc_flag
_atom_site_occupancy
Pd Pd1 0.03333(11) 0.92117(3) 0.14410(9) 0.0143(7) Uani d 1
S S7 -0.0411(4) 0.80069(9) -0.0535(3) 0.0134(15) Uani d 1
Cl Cl1 0.1017(4) 1.03515(9) 0.3578(3) 0.020(2) Uani d 1
S S4 -0.2508(4) 0.94627(9) 0.1395(3) 0.0135(15) Uani d 1
Cl Cl2 0.3221(4) 0.88283(10) 0.1481(3) 0.017(2) Uani d 1
C C5 -0.3746(9) 0.8494(3) -0.0085(7) 0.0147(17) Uani d 1
H H5A -0.4080 0.7756 0.0341 0.018 Uiso calc 1
H H5B -0.4822 0.8915 -0.0590 0.018 Uiso calc 1
C C6 -0.2782(7) 0.8135(4) -0.1206(7) 0.0148(17) Uani d 1
H H6A -0.3052 0.8733 -0.1993 0.018 Uiso calc 1
H H6B -0.3243 0.7356 -0.1628 0.018 Uiso calc 1
C C3 -0.2596(14) 0.8641(3) 0.3029(11) 0.015(2) Uani d 1
H H3A -0.1657 0.8930 0.3850 0.018 Uiso calc 1
H H3B -0.3706 0.8820 0.3244 0.018 Uiso calc 1
C C9 -0.1165(14) 0.6157(4) 0.1274(11) 0.012(3) Uani d 1
H H9A -0.2396 0.6036 0.0760 0.015 Uiso calc 1
H H9B -0.0716 0.5405 0.1780 0.015 Uiso calc 1
O O1 -0.1000(10) 0.7108(2) 0.2290(8) 0.012(2) Uani d 1
C C2 -0.2426(15) 0.7285(3) 0.2898(11) 0.011(3) Uani d 1
H H2A -0.2197 0.6900 0.3856 0.013 Uiso calc 1
H H2B -0.3497 0.6943 0.2262 0.013 Uiso calc 1
C C8 -0.0138(13) 0.6476(3) 0.0192(9) 0.013(2) Uani d 1
H H8A -0.0471 0.5910 -0.0626 0.015 Uiso calc 1
H H8B 0.1102 0.6348 0.0667 0.015 Uiso calc 1

loop_
_atom_site_aniso_label
_atom_site_aniso_U_11
_atom_site_aniso_U_22
_atom_site_aniso_U_33
_atom_site_aniso_U_12
_atom_site_aniso_U_13
_atom_site_aniso_U_23
Pd1 0.0184(15) 0.01089(18) 0.0175(13) -0.0008(3) 0.0114(14) -0.0003(3)
S7 0.016(3) 0.0122(4) 0.015(3) 0.0004(8) 0.008(3) 0.0002(7)
Cl1 0.024(5) 0.0195(5) 0.019(4) -0.0021(9) 0.010(4) -0.0027(9)
S4 0.019(3) 0.0110(4) 0.013(3) 0.0006(8) 0.009(3) 0.0000(8)
Cl2 0.016(5) 0.0226(5) 0.014(4) 0.0023(10) 0.005(4) 0.0026(9)
C5 0.018(4) 0.0131(17) 0.015(3) 0.0014(19) 0.007(3) -0.0004(18)
C6 0.017(4) 0.0146(16) 0.015(3) 0.0011(17) 0.007(3) -0.0001(17)
C3 0.023(5) 0.0127(14) 0.012(3) 0.0015(18) 0.010(4) -0.0008(15)
C9 0.012(7) 0.0152(14) 0.011(5) -0.003(2) 0.005(6) -0.0034(19)
O1 0.012(6) 0.0154(12) 0.010(5) -0.0015(19) 0.004(5) -0.0034(18)
C2 0.011(6) 0.0124(14) 0.010(6) -0.0007(18) 0.004(6) -0.0010(17)
C8 0.015(5) 0.0122(14) 0.013(4) 0.000(2) 0.007(4) -0.0014(18)

loop_
_atom_type_symbol
_atom_type_description
_atom_type_scat_dispersion_real
_atom_type_scat_dispersion_imag
_atom_type_scat_source
C C 0.0033 0.0016 'International Tables Vol C Tables 4.2.6.8 and 6.1.1.4'
H H 0.0000 0.0000 'International Tables Vol C Tables 4.2.6.8 and 6.1.1.4'
O O 0.0106 0.0060 'International Tables Vol C Tables 4.2.6.8 and 6.1.1.4'
S S 0.1246 0.1234 'International Tables Vol C Tables 4.2.6.8 and 6.1.1.4'
Cl Cl 0.1484 0.1585 'International Tables Vol C Tables 4.2.6.8 and 6.1.1.4'
Pd Pd -0.9988 1.0072 'International Tables Vol C Tables 4.2.6.8 and 6.1.1.4'

loop_
_geom_angle_atom_site_label_1
_geom_angle_atom_site_label_2
_geom_angle_atom_site_label_3
_geom_angle_site_symmetry_3
_geom_angle
S7 Pd1 Pd1 3_575 69.91(5)
S7 Pd1 Cl1 . 175.76(4)
S7 Pd1 S4 . 91.14(10)
S7 Pd1 Cl2 . 86.67(10)
Cl1 Pd1 Pd1 3_575 113.84(5)
S4 Pd1 Pd1 3_575 89.00(8)
S4 Pd1 Cl1 . 87.00(10)
S4 Pd1 Cl2 . 176.54(4)
Cl2 Pd1 Pd1 3_575 92.77(7)
Cl2 Pd1 Cl1 . 95.00(10)
C6 S7 Pd1 . 105.13(17)
C8 S7 Pd1 . 104.8(3)
C8 S7 C6 . 102.2(3)
C5 S4 Pd1 . 105.68(17)
C3 S4 Pd1 . 101.0(3)
C3 S4 C5 . 103.3(3)
S4 C5 H5A . 108.5
S4 C5 H5B . 108.5
H5A C5 H5B . 107.5
C6 C5 S4 . 115.0(4)
C6 C5 H5A . 108.5
C6 C5 H5B . 108.5
S7 C6 H6A . 108.2
S7 C6 H6B . 108.2
C5 C6 S7 . 116.2(5)
C5 C6 H6A . 108.2
C5 C6 H6B . 108.2
H6A C6 H6B . 107.4
S4 C3 H3A . 108.9
S4 C3 H3B . 108.9
H3A C3 H3B . 107.7
C2 C3 S4 . 113.5(4)
C2 C3 H3A . 108.9
C2 C3 H3B . 108.9
H9A C9 H9B . 108.3
O1 C9 H9A . 109.9
O1 C9 H9B . 109.9
O1 C9 C8 . 108.9(4)
C8 C9 H9A . 109.9
C8 C9 H9B . 109.9
C9 O1 C2 . 116.4(6)
C3 C2 H2A . 110.6
C3 C2 H2B . 110.6
O1 C2 C3 . 105.6(4)
O1 C2 H2A . 110.6
O1 C2 H2B . 110.6
H2A C2 H2B . 108.7
S7 C8 H8A . 108.2
S7 C8 H8B . 108.2
C9 C8 S7 . 116.3(3)
C9 C8 H8A . 108.2
C9 C8 H8B . 108.2
H8A C8 H8B . 107.4

loop_
_geom_bond_atom_site_label_1
_geom_bond_atom_site_label_2
_geom_bond_site_symmetry_2
_geom_bond_distance
Pd1 Pd1 3_575 3.1456(16)
Pd1 S7 . 2.231(3)
Pd1 Cl1 . 2.310(3)
Pd1 S4 . 2.246(3)
Pd1 Cl2 . 2.306(3)
S7 C6 . 1.811(5)
S7 C8 . 1.804(4)
S4 C5 . 1.816(5)
S4 C3 . 1.804(7)
C5 H5A . 0.9700
C5 H5B . 0.9700
C5 C6 . 1.512(5)
C6 H6A . 0.9700
C6 H6B . 0.9700
C3 H3A . 0.9700
C3 H3B . 0.9700
C3 C2 . 1.500(5)
C9 H9A . 0.9700
C9 H9B . 0.9700
C9 O1 . 1.399(8)
C9 C8 . 1.505(5)
O1 C2 . 1.407(6)
C2 H2A . 0.9700
C2 H2B . 0.9700
C8 H8A . 0.9700
C8 H8B . 0.9700

loop_
_geom_hbond_atom_site_label_D
_geom_hbond_atom_site_label_H
_geom_hbond_atom_site_label_A
_geom_hbond_site_symmetry_A
_geom_hbond_distance_DH
_geom_hbond_distance_HA
_geom_hbond_distance_DA
_geom_hbond_angle_DHA
C6 H6A Cl1 3_575 0.97 2.67 3.374(4) 130.0
C6 H6A Cl2 3_575 0.97 2.73 3.348(4) 122.5

loop_
_geom_torsion_atom_site_label_1
_geom_torsion_atom_site_label_2
_geom_torsion_atom_site_label_3
_geom_torsion_atom_site_label_4
_geom_torsion
Pd1 S7 C6 C5 -24.9(3)
Pd1 S7 C8 C9 56.8(8)
Pd1 S4 C5 C6 -20.1(4)
Pd1 S4 C3 C2 -70.1(8)
S4 C5 C6 S7 30.4(5)
S4 C3 C2 O1 46.6(11)
C5 S4 C3 C2 39.1(8)
C6 S7 C8 C9 -52.6(8)
C3 S4 C5 C6 -125.7(5)
C9 O1 C2 C3 -142.2(8)
O1 C9 C8 S7 -45.3(11)
C8 S7 C6 C5 84.3(4)
C8 C9 O1 C2 150.3(8)

_cod_database_fobs_code 2107550
